data_7713173
loop_
_publ_author_name
'Wang, Shuang-Long'
'Yuan, Wen-Li'
'Zhao, Ying'
'Cheng, Kun-Lun'
'Tao, Guo-Hong'
'He, Ling'

_publ_section_title
;
 Low-melting Multicharge Ionic Liquids with [Ln(NO3)5]2&#x2212; (Ln =
 Ho--Lu): Structural, Electrostatic, Thermochemical, and Fluorescence
 Properties
;
_journal_name_full 'Dalton Transactions'
_journal_paper_doi 10.1039/D3DT00937H
_journal_year 2023
_chemical_formula_moiety 'N5 O15 Yb, 2(C6 H11 N2)'
_chemical_formula_sum 'C12 H22 N9 O15 Yb'
_chemical_formula_weight 705.42
_chemical_name_systematic '[MC1mim]2[Yb(NO3)5]'
_space_group_crystal_system monoclinic
_space_group_IT_number 15
_space_group_name_Hall '-I 2ya'
_space_group_name_H-M_alt 'I 1 2/a 1'
_atom_sites_solution_hydrogens mixed
_atom_sites_solution_primary dual
_audit_creation_date 2023-05-19
_audit_creation_method
;
Olex2 1.5-ac5-024
(compiled 2022.04.12 svn.rca3783a0 for Rigaku Oxford Diffraction, GUI svn.r6498)
;
_audit_update_record
;
2023-05-21 deposited with the CCDC.	2023-05-26 downloaded from the CCDC.
;
_cell_angle_alpha 90
_cell_angle_beta 91.416(2)
_cell_angle_gamma 90
_cell_formula_units_Z 4
_cell_length_a 16.5840(3)
_cell_length_b 9.6554(2)
_cell_length_c 15.4983(3)
_cell_measurement_reflns_used 4556
_cell_measurement_temperature 293(2)
_cell_measurement_theta_max 71.8470
_cell_measurement_theta_min 5.2830
_cell_volume 2480.91(8)
_computing_cell_refinement 'CrysAlisPro 1.171.42.89a (Rigaku OD, 2023)'
_computing_data_collection 'CrysAlisPro 1.171.42.89a (Rigaku OD, 2023)'
_computing_data_reduction 'CrysAlisPro 1.171.42.89a (Rigaku OD, 2023)'
_computing_molecular_graphics 'Olex2 1.5-ac5-024 (Dolomanov et al., 2009)'
_computing_publication_material 'Olex2 1.5-ac5-024 (Dolomanov et al., 2009)'
_computing_structure_refinement 'SHELXL 2019/2 (Sheldrick, 2015)'
_computing_structure_solution 'SHELXT 2018/2 (Sheldrick, 2018)'
_diffrn_ambient_temperature 293(2)
_diffrn_detector 'CCD plate'
_diffrn_detector_area_resol_mean 15.9595
_diffrn_detector_type EosS2
_diffrn_measured_fraction_theta_full 1.000
_diffrn_measured_fraction_theta_max 1.000
_diffrn_measurement_details
;
List of Runs (angles in degrees, time in seconds):

  # Type    Start    End  Width  t~exp~   \w     \q     \k     \f   Frames
#--------------------------------------------------------------------------
  1  \w   -102.00 -15.00   1.00    1.00    --  -33.50 -57.00 120.00   87
  2  \w     13.00 106.00   1.00    1.00    --   35.55  38.00  30.00   93
  3  \w    -33.00  54.00   1.00    1.00    --   35.55 -57.00-180.00   87
  4  \w     29.00  95.00   1.00    1.00    --   35.55-133.00 101.00   66
  5  \w    -33.00  54.00   1.00    1.00    --   35.55 -57.00 150.00   87
  6  \w    -33.00  54.00   1.00    1.00    --   35.55 -57.00 -60.00   87
  7  \w    -33.00  54.00   1.00    1.00    --   35.55 -57.00-120.00   87
  8  \w     57.00 150.00   1.00    1.93    --  108.00 178.00-120.00   93
  9  \w     37.00 115.00   1.00    1.93    --  108.00-111.00-150.00   78
 10  \w     38.00  98.00   1.00    1.93    --  108.00 -45.00 -30.00   60
 11  \w     38.00  98.00   1.00    1.93    --  108.00 -45.00  30.00   60
 12  \w     38.00  98.00   1.00    1.93    --  108.00 -45.00 -90.00   60
 13  \w     37.00  91.00   1.00    1.93    --  108.00 -30.00  30.00   54
 14  \w     38.00 109.00   1.00    1.93    --  108.00 -94.00 -90.00   71
 15  \w     37.00  91.00   1.00    1.93    --  108.00 -30.00-120.00   54
 16  \w     36.00 153.00   1.00    1.93    --  108.00 -15.00 120.00  117
 17  \w      7.00  60.00   1.00    1.00    --   35.55  77.00 -90.00   53
 18  \w     13.00 106.00   1.00    1.00    --   35.55  38.00 -90.00   93
;
_diffrn_measurement_device 'four-circle diffractometer'
_diffrn_measurement_device_type 'New Gemini, Dual, Cu at home/near, EosS2'
_diffrn_measurement_method '\w scans'
_diffrn_orient_matrix_type 'CrysAlisPro convention (1999,Acta A55,543-557)'
_diffrn_orient_matrix_UB_11 -0.0660076000
_diffrn_orient_matrix_UB_12 -0.1123214000
_diffrn_orient_matrix_UB_13 -0.0018076000
_diffrn_orient_matrix_UB_21 0.0654074000
_diffrn_orient_matrix_UB_22 -0.1133129000
_diffrn_orient_matrix_UB_23 0.0031047000
_diffrn_orient_matrix_UB_31 -0.0009630000
_diffrn_orient_matrix_UB_32 0.0014764000
_diffrn_orient_matrix_UB_33 0.0993581000
_diffrn_radiation_monochromator graphite
_diffrn_radiation_probe x-ray
_diffrn_radiation_type 'Cu K\a'
_diffrn_radiation_wavelength 1.54184
_diffrn_reflns_av_R_equivalents 0.0817
_diffrn_reflns_av_unetI/netI 0.0512
_diffrn_reflns_Laue_measured_fraction_full 1.000
_diffrn_reflns_Laue_measured_fraction_max 1.000
_diffrn_reflns_limit_h_max 19
_diffrn_reflns_limit_h_min -19
_diffrn_reflns_limit_k_max 11
_diffrn_reflns_limit_k_min -10
_diffrn_reflns_limit_l_max 18
_diffrn_reflns_limit_l_min -11
_diffrn_reflns_number 6741
_diffrn_reflns_point_group_measured_fraction_full 1.000
_diffrn_reflns_point_group_measured_fraction_max 1.000
_diffrn_reflns_theta_full 67.065
_diffrn_reflns_theta_max 67.064
_diffrn_reflns_theta_min 5.302
_diffrn_source 'fine-focus sealed X-ray tube'
_diffrn_source_type 'Enhance (Cu) X-ray Source'
_exptl_absorpt_coefficient_mu 7.773
_exptl_absorpt_correction_T_max 0.270
_exptl_absorpt_correction_T_min 0.093
_exptl_absorpt_correction_type analytical
_exptl_absorpt_process_details
;
CrysAlisPro 1.171.42.89a (Rigaku Oxford Diffraction, 2023)
Analytical numeric absorption correction using a multifaceted crystal
model based on expressions derived by R.C. Clark & J.S. Reid.
(Clark, R. C. & Reid, J. S. (1995). Acta Cryst. A51, 887-897)
Empirical absorption correction using spherical harmonics,
implemented in SCALE3 ABSPACK scaling algorithm.
;
_exptl_crystal_colour colourless
_exptl_crystal_colour_primary colourless
_exptl_crystal_density_diffrn 1.889
_exptl_crystal_description block
_exptl_crystal_F_000 1388
_exptl_crystal_size_max 0.57
_exptl_crystal_size_mid 0.4
_exptl_crystal_size_min 0.31
_refine_diff_density_max 1.059
_refine_diff_density_min -1.158
_refine_diff_density_rms 0.136
_refine_ls_extinction_coef 0.0077(3)
_refine_ls_extinction_expression Fc^*^=kFc[1+0.001xFc^2^\l^3^/sin(2\q)]^-1/4^
_refine_ls_extinction_method 'SHELXL-2019/2 (Sheldrick 2019)'
_refine_ls_goodness_of_fit_ref 1.067
_refine_ls_hydrogen_treatment constr
_refine_ls_matrix_type full
_refine_ls_number_parameters 172
_refine_ls_number_reflns 2218
_refine_ls_number_restraints 0
_refine_ls_restrained_S_all 1.067
_refine_ls_R_factor_all 0.0434
_refine_ls_R_factor_gt 0.0426
_refine_ls_shift/su_max 0.000
_refine_ls_shift/su_mean 0.000
_refine_ls_structure_factor_coef Fsqd
_refine_ls_weighting_details 'w=1/[\s^2^(Fo^2^)+(0.0822P)^2^] where P=(Fo^2^+2Fc^2^)/3'
_refine_ls_weighting_scheme calc
_refine_ls_wR_factor_gt 0.1067
_refine_ls_wR_factor_ref 0.1082
_reflns_Friedel_coverage 0.000
_reflns_number_gt 2137
_reflns_number_total 2218
_reflns_threshold_expression 'I > 2\s(I)'
_cod_data_source_file d3dt00937h2.cif
_cod_data_source_block tgh-m3yb5
_cod_database_code 7713173
_shelx_shelxl_version_number 2019/2
_chemical_oxdiff_formula C6H11N4.5O7.5Yb0.5
_shelx_space_group_comment
;
The symmetry employed for this shelxl refinement is uniquely defined
by the following loop, which should always be used as a source of
symmetry information in preference to the above space-group names.
They are only intended as comments.
;
_shelx_estimated_absorpt_t_max 0.197
_shelx_estimated_absorpt_t_min 0.095
_olex2_refinement_description
;
1. Fixed Uiso
 At 1.2 times of:
  All C(H) groups
 At 1.5 times of:
  All C(H,H,H) groups
2.a Riding coordinates:
 C5(H5A,H5B,H5C)
2.b Aromatic/amide H refined with riding coordinates:
 C4(H4), C6(H6)
2.c Idealised Me refined as rotating group:
 C2(H2A,H2B,H2C), C3(H3A,H3B,H3C)
;
_olex2_submission_special_instructions 'No special instructions were received'
_oxdiff_exptl_absorpt_empirical_details
;
Empirical correction (ABSPACK) includes:
- Absorption correction using spherical harmonics
- Frame scaling
- Detector area scaling
;
_oxdiff_exptl_absorpt_empirical_full_max 1.382
_oxdiff_exptl_absorpt_empirical_full_min 0.777

loop_
_space_group_symop_operation_xyz
'x, y, z'
'-x+1/2, y, -z'
'x+1/2, y+1/2, z+1/2'
'-x+1, y+1/2, -z+1/2'
'-x, -y, -z'
'x-1/2, -y, z'
'-x+1/2, -y+1/2, -z+1/2'
'x, -y+1/2, z+1/2'

loop_
_atom_site_label
_atom_site_type_symbol
_atom_site_fract_x
_atom_site_fract_y
_atom_site_fract_z
_atom_site_U_iso_or_equiv
_atom_site_adp_type
_atom_site_occupancy
_atom_site_site_symmetry_order
_atom_site_calc_flag
_atom_site_refinement_flags_posn
_atom_site_refinement_flags_adp
_atom_site_refinement_flags_occupancy
_atom_site_disorder_assembly
_atom_site_disorder_group
Yb1 Yb 0.750000 0.32141(3) 0.500000 0.0408(2) Uani 1 2 d S T P . .
O1 O 0.6808(2) 0.1210(4) 0.4484(3) 0.0631(9) Uani 1 1 d . . . . .
O2 O 0.6096(3) 0.3031(5) 0.4514(3) 0.0698(12) Uani 1 1 d . . . . .
O3 O 0.5548(3) 0.1102(8) 0.4096(4) 0.1040(19) Uani 1 1 d . . . . .
O4 O 0.6675(2) 0.2663(5) 0.6180(2) 0.0620(9) Uani 1 1 d . . . . .
O5 O 0.6763(4) 0.3599(6) 0.7453(3) 0.0884(15) Uani 1 1 d . . . . .
O6 O 0.8135(3) 0.5423(4) 0.4911(3) 0.0680(10) Uani 1 1 d . . . . .
O7 O 0.750000 0.7364(8) 0.500000 0.128(4) Uani 1 2 d S T P . .
O8 O 0.7637(2) 0.4059(4) 0.6477(2) 0.0665(9) Uani 1 1 d . . . . .
N1 N 0.750000 0.6125(9) 0.500000 0.0731(19) Uani 1 2 d S T P . .
N4 N 0.7022(3) 0.3452(4) 0.6742(3) 0.0555(10) Uani 1 1 d . . . . .
N5 N 0.6131(4) 0.1753(5) 0.4353(4) 0.0637(14) Uani 1 1 d . . . . .
N2 N 0.6293(4) 0.8418(5) 0.7138(5) 0.0676(13) Uani 1 1 d . . . . .
N3 N 0.5854(3) 0.7756(8) 0.8352(4) 0.0834(17) Uani 1 1 d . . . . .
C1 C 0.5854(3) 0.8810(7) 0.7787(5) 0.0724(16) Uani 1 1 d . . . . .
C2 C 0.5406(6) 0.7737(18) 0.9160(7) 0.141(5) Uani 1 1 d . . . . .
H2A H 0.568967 0.827719 0.958913 0.211 Uiso 1 1 calc R U . . .
H2B H 0.535687 0.679978 0.935843 0.211 Uiso 1 1 calc R U . . .
H2C H 0.487805 0.812136 0.905782 0.211 Uiso 1 1 calc R U . . .
C3 C 0.6488(5) 0.9255(9) 0.6366(6) 0.096(2) Uani 1 1 d . . . . .
H3A H 0.600951 0.971121 0.615168 0.143 Uiso 1 1 calc R U . . .
H3B H 0.669318 0.865980 0.592638 0.143 Uiso 1 1 calc R U . . .
H3C H 0.688825 0.993565 0.652130 0.143 Uiso 1 1 calc R U . . .
C4 C 0.6577(4) 0.7111(7) 0.7283(6) 0.0768(18) Uani 1 1 d . . . . .
H4 H 0.690297 0.660401 0.691826 0.092 Uiso 1 1 calc R U . . .
C5 C 0.5438(6) 1.0158(10) 0.7844(8) 0.136(5) Uani 1 1 d . . . . .
H5A H 0.582847 1.089182 0.782778 0.203 Uiso 1 1 d R U . . .
H5B H 0.515377 1.020522 0.837508 0.203 Uiso 1 1 d R U . . .
H5C H 0.506297 1.025402 0.736628 0.203 Uiso 1 1 d R U . . .
C6 C 0.6308(5) 0.6695(7) 0.8032(7) 0.079(2) Uani 1 1 d . . . . .
H6 H 0.640627 0.584310 0.829486 0.095 Uiso 1 1 calc R U . . .

loop_
_atom_site_aniso_label
_atom_site_aniso_U_11
_atom_site_aniso_U_22
_atom_site_aniso_U_33
_atom_site_aniso_U_23
_atom_site_aniso_U_13
_atom_site_aniso_U_12
Yb1 0.0436(3) 0.0475(3) 0.0314(3) 0.000 0.00075(13) 0.000
O1 0.067(2) 0.065(2) 0.057(2) -0.0090(18) -0.0003(16) -0.0092(18)
O2 0.060(2) 0.090(3) 0.059(3) 0.0059(19) -0.009(2) -0.0021(18)
O3 0.070(3) 0.137(5) 0.105(4) -0.041(4) 0.004(3) -0.043(3)
O4 0.067(2) 0.076(2) 0.0438(19) 0.0034(18) 0.0100(15) -0.0049(19)
O5 0.123(4) 0.102(3) 0.041(2) 0.000(2) 0.026(2) 0.024(3)
O6 0.073(2) 0.058(2) 0.073(3) -0.0027(18) 0.0097(18) -0.0156(17)
O7 0.174(10) 0.040(3) 0.169(11) 0.000 0.010(8) 0.000
O8 0.082(2) 0.074(2) 0.0431(18) -0.0060(17) -0.0017(16) -0.007(2)
N1 0.095(5) 0.061(4) 0.064(4) 0.000 0.010(4) 0.000
N4 0.070(3) 0.059(2) 0.037(2) 0.0013(18) 0.0031(19) 0.014(2)
N5 0.064(3) 0.085(4) 0.042(3) -0.0086(18) 0.005(2) -0.020(2)
N2 0.064(3) 0.059(2) 0.080(4) -0.006(2) -0.007(3) -0.004(2)
N3 0.048(3) 0.131(5) 0.071(4) -0.021(4) -0.002(2) -0.020(3)
C1 0.051(3) 0.082(4) 0.084(4) -0.028(3) -0.018(3) 0.004(3)
C2 0.070(5) 0.274(14) 0.079(6) -0.043(9) 0.016(4) -0.045(8)
C3 0.096(5) 0.093(5) 0.098(6) 0.018(4) 0.005(4) -0.011(4)
C4 0.068(4) 0.064(3) 0.098(5) -0.009(4) 0.011(3) -0.007(3)
C5 0.098(6) 0.135(7) 0.171(11) -0.087(7) -0.052(6) 0.055(5)
C6 0.065(4) 0.081(5) 0.093(6) 0.009(3) 0.009(4) -0.006(3)

loop_
_atom_type_symbol
_atom_type_description
_atom_type_scat_dispersion_real
_atom_type_scat_dispersion_imag
_atom_type_scat_source
C C 0.0181 0.0091 'International Tables Vol C Tables 4.2.6.8 and 6.1.1.4'
H H 0.0000 0.0000 'International Tables Vol C Tables 4.2.6.8 and 6.1.1.4'
N N 0.0311 0.0180 'International Tables Vol C Tables 4.2.6.8 and 6.1.1.4'
O O 0.0492 0.0322 'International Tables Vol C Tables 4.2.6.8 and 6.1.1.4'
Yb Yb -7.2108 4.4329 'International Tables Vol C Tables 4.2.6.8 and 6.1.1.4'

loop_
_exptl_crystal_face_index_h
_exptl_crystal_face_index_k
_exptl_crystal_face_index_l
_exptl_crystal_face_perp_dist
-1 1 10 0.1768
-2 6 2 0.1867
2 -6 4 0.1345
4 5 -5 0.1485
3 4 -8 0.1799
-4 -5 5 0.1660
6 3 -7 0.1672
4 6 2 0.2136
-6 -3 -7 0.3185
-8 -3 4 0.2053
10 1 -4 0.1315
0 0 10 0.1701
11 1 1 0.1888
-10 -1 5 0.1997
-11 -1 0 0.1858
7 -3 -6 0.1572
6 -3 7 0.2124
9 -4 0 0.1568
-8 3 -3 0.1756
-1 2 -10 0.2091
6 0 -8 0.1616
-4 4 -6 0.1697
-5 5 -2 0.1719
6 -5 -1 0.1761
9 4 0 0.1957
5 -5 4 0.1723
1 -1 10 0.1761

loop_
_geom_angle_atom_site_label_1
_geom_angle_atom_site_label_2
_geom_angle_atom_site_label_3
_geom_angle
_geom_angle_site_symmetry_1
_geom_angle_site_symmetry_3
_geom_angle_publ_flag
O1 Yb1 O1 71.1(2) . 2_656 ?
O1 Yb1 O2 119.66(14) 2_656 . ?
O1 Yb1 O2 119.66(14) . 2_656 ?
O1 Yb1 O2 52.21(15) 2_656 2_656 ?
O1 Yb1 O2 52.21(15) . . ?
O1 Yb1 O6 122.47(15) 2_656 . ?
O1 Yb1 O6 156.72(16) 2_656 2_656 ?
O1 Yb1 O6 122.47(15) . 2_656 ?
O1 Yb1 O6 156.73(16) . . ?
O1 Yb1 O8 128.45(14) 2_656 2_656 ?
O1 Yb1 O8 85.59(14) . 2_656 ?
O1 Yb1 O8 128.45(14) . . ?
O1 Yb1 O8 85.59(14) 2_656 . ?
O2 Yb1 O2 171.7(2) 2_656 . ?
O4 Yb1 O1 80.85(14) . 2_656 ?
O4 Yb1 O1 80.85(14) 2_656 . ?
O4 Yb1 O1 78.12(14) 2_656 2_656 ?
O4 Yb1 O1 78.12(14) . . ?
O4 Yb1 O2 69.92(16) 2_656 2_656 ?
O4 Yb1 O2 69.92(16) . . ?
O4 Yb1 O2 108.11(16) . 2_656 ?
O4 Yb1 O2 108.11(16) 2_656 . ?
O4 Yb1 O4 154.1(2) 2_656 . ?
O4 Yb1 O6 120.62(15) 2_656 2_656 ?
O4 Yb1 O6 120.62(15) . . ?
O4 Yb1 O6 83.80(15) . 2_656 ?
O4 Yb1 O6 83.80(15) 2_656 . ?
O4 Yb1 O8 139.26(14) 2_656 . ?
O4 Yb1 O8 139.26(14) . 2_656 ?
O4 Yb1 O8 52.60(14) . . ?
O4 Yb1 O8 52.60(14) 2_656 2_656 ?
O6 Yb1 O2 117.86(15) 2_656 2_656 ?
O6 Yb1 O2 117.86(15) . . ?
O6 Yb1 O2 70.26(16) . 2_656 ?
O6 Yb1 O2 70.26(16) 2_656 . ?
O6 Yb1 O6 53.1(2) . 2_656 ?
O6 Yb1 O8 71.18(16) . 2_656 ?
O6 Yb1 O8 73.94(15) 2_656 2_656 ?
O6 Yb1 O8 71.18(16) 2_656 . ?
O6 Yb1 O8 73.94(15) . . ?
O8 Yb1 O2 112.41(16) 2_656 2_656 ?
O8 Yb1 O2 112.41(16) . . ?
O8 Yb1 O2 70.57(16) 2_656 . ?
O8 Yb1 O2 70.57(16) . 2_656 ?
O8 Yb1 O8 140.9(2) 2_656 . ?
N5 O1 Yb1 97.9(3) . . ?
N5 O2 Yb1 94.8(4) . . ?
N4 O4 Yb1 97.6(3) . . ?
N1 O6 Yb1 95.9(4) 2_656 . ?
N1 O6 Yb1 95.9(4) . . ?
N1 O6 N1 0.000(1) 2_656 . ?
N1 O7 N1 0.000(2) 2_656 . ?
N4 O8 Yb1 95.4(3) . . ?
O6 N1 O6 115.1(7) 2_656 . ?
O7 N1 O6 122.4(4) . 2_656 ?
O7 N1 O6 122.4(4) . . ?
N1 N1 O6 0(10) 2_656 2_656 ?
N1 N1 O6 0(10) 2_656 . ?
N1 N1 O7 0(10) 2_656 . ?
O5 N4 O4 121.9(6) . . ?
O5 N4 O8 124.0(6) . . ?
O8 N4 O4 114.1(4) . . ?
O1 N5 O2 115.1(5) . . ?
O3 N5 O1 122.8(6) . . ?
O3 N5 O2 122.1(7) . . ?
C1 N2 C3 126.6(6) . . ?
C1 N2 C4 109.6(7) . . ?
C4 N2 C3 123.7(7) . . ?
C1 N3 C2 124.9(10) . . ?
C1 N3 C6 108.8(6) . . ?
C6 N3 C2 126.2(10) . . ?
N2 C1 N3 106.9(6) . . ?
N2 C1 C5 124.7(9) . . ?
N3 C1 C5 128.4(8) . . ?
N3 C2 H2A 109.5 . . ?
N3 C2 H2B 109.5 . . ?
N3 C2 H2C 109.5 . . ?
H2A C2 H2B 109.5 . . ?
H2A C2 H2C 109.5 . . ?
H2B C2 H2C 109.5 . . ?
N2 C3 H3A 109.5 . . ?
N2 C3 H3B 109.5 . . ?
N2 C3 H3C 109.5 . . ?
H3A C3 H3B 109.5 . . ?
H3A C3 H3C 109.5 . . ?
H3B C3 H3C 109.5 . . ?
N2 C4 H4 126.1 . . ?
C6 C4 N2 107.7(7) . . ?
C6 C4 H4 126.1 . . ?
C1 C5 H5A 109.5 . . ?
C1 C5 H5B 109.5 . . ?
C1 C5 H5C 109.5 . . ?
H5A C5 H5B 109.5 . . ?
H5A C5 H5C 109.5 . . ?
H5B C5 H5C 109.5 . . ?
N3 C6 H6 126.5 . . ?
C4 C6 N3 106.9(7) . . ?
C4 C6 H6 126.5 . . ?

loop_
_geom_bond_atom_site_label_1
_geom_bond_atom_site_label_2
_geom_bond_distance
_geom_bond_site_symmetry_2
_geom_bond_publ_flag
Yb1 O1 2.379(4) . ?
Yb1 O1 2.379(4) 2_656 ?
Yb1 O2 2.436(5) . ?
Yb1 O2 2.436(5) 2_656 ?
Yb1 O4 2.371(4) . ?
Yb1 O4 2.371(4) 2_656 ?
Yb1 O6 2.385(4) . ?
Yb1 O6 2.385(4) 2_656 ?
Yb1 O8 2.435(4) 2_656 ?
Yb1 O8 2.435(4) . ?
O1 N5 1.250(7) . ?
O2 N5 1.261(5) . ?
O3 N5 1.212(7) . ?
O4 N4 1.283(7) . ?
O5 N4 1.201(7) . ?
O6 N1 1.263(6) . ?
O6 N1 1.263(6) 2_656 ?
O7 N1 1.196(13) 2_656 ?
O7 N1 1.196(13) . ?
O8 N4 1.254(7) . ?
N1 N1 0.00000(2) 2_656 ?
N2 C1 1.312(10) . ?
N2 C3 1.486(10) . ?
N2 C4 1.364(8) . ?
N3 C1 1.342(11) . ?
N3 C2 1.472(12) . ?
N3 C6 1.371(10) . ?
C1 C5 1.477(10) . ?
C2 H2A 0.9600 . ?
C2 H2B 0.9600 . ?
C2 H2C 0.9600 . ?
C3 H3A 0.9600 . ?
C3 H3B 0.9600 . ?
C3 H3C 0.9600 . ?
C4 H4 0.9300 . ?
C4 C6 1.318(13) . ?
C5 H5A 0.9600 . ?
C5 H5B 0.9601 . ?
C5 H5C 0.9601 . ?
C6 H6 0.9300 . ?

loop_
_geom_torsion_atom_site_label_1
_geom_torsion_atom_site_label_2
_geom_torsion_atom_site_label_3
_geom_torsion_atom_site_label_4
_geom_torsion
_geom_torsion_site_symmetry_1
_geom_torsion_site_symmetry_2
_geom_torsion_site_symmetry_3
_geom_torsion_site_symmetry_4
_geom_torsion_publ_flag
Yb1 O1 N5 O2 1.4(6) . . . . ?
Yb1 O1 N5 O3 -178.1(6) . . . . ?
Yb1 O2 N5 O1 -1.4(5) . . . . ?
Yb1 O2 N5 O3 178.2(6) . . . . ?
Yb1 O4 N4 O5 174.3(5) . . . . ?
Yb1 O4 N4 O8 -4.6(5) . . . . ?
Yb1 O6 N1 O6 0.002(0) . . . 2_656 ?
Yb1 O6 N1 O7 180.000(0) . . . . ?
Yb1 O6 N1 N1 0(100) . . . 2_656 ?
Yb1 O8 N4 O4 4.5(4) . . . . ?
Yb1 O8 N4 O5 -174.4(5) . . . . ?
N1 O6 N1 O6 0(100) 2_656 . . 2_656 ?
N1 O6 N1 O7 0(100) 2_656 . . . ?
N1 O7 N1 O6 0(100) 2_656 . . . ?
N1 O7 N1 O6 0(56) 2_656 . . 2_656 ?
N2 C4 C6 N3 -0.1(9) . . . . ?
C1 N2 C4 C6 0.0(9) . . . . ?
C1 N3 C6 C4 0.1(9) . . . . ?
C2 N3 C1 N2 -177.4(7) . . . . ?
C2 N3 C1 C5 1.5(11) . . . . ?
C2 N3 C6 C4 177.4(7) . . . . ?
C3 N2 C1 N3 -178.0(7) . . . . ?
C3 N2 C1 C5 3.0(11) . . . . ?
C3 N2 C4 C6 178.2(7) . . . . ?
C4 N2 C1 N3 0.0(7) . . . . ?
C4 N2 C1 C5 -179.0(6) . . . . ?
C6 N3 C1 N2 -0.1(7) . . . . ?
C6 N3 C1 C5 178.9(7) . . . . ?

loop_
_exptl_oxdiff_crystal_face_indexfrac_h
_exptl_oxdiff_crystal_face_indexfrac_k
_exptl_oxdiff_crystal_face_indexfrac_l
_exptl_oxdiff_crystal_face_x
_exptl_oxdiff_crystal_face_y
_exptl_oxdiff_crystal_face_z
-0.9992 1.0002 10.0062 -0.0645 -0.1476 0.9966
-1.9989 6.0018 2.0063 -0.5458 -0.8046 0.2101
1.9995 -6.0019 3.9967 0.5349 0.8233 0.3863
4.0026 5.0008 -5.0015 -0.8169 -0.3204 -0.4934
3.0016 4.0007 -8.0030 -0.6330 -0.2819 -0.7921
-4.0026 -5.0008 5.0015 0.8169 0.3204 0.4934
6.0027 3.0000 -7.0050 -0.7205 0.0309 -0.6974
4.0035 6.0009 2.0027 -0.9419 -0.4119 0.2040
-6.0040 -2.9997 -7.0020 0.7459 -0.0745 -0.6943
-8.0038 -2.9997 4.0047 0.8580 -0.1712 0.4012
10.0040 0.9989 -4.0072 -0.7653 0.5287 -0.4063
0.0009 -0.0002 10.0050 -0.0181 0.0311 0.9941
11.0049 0.9986 0.9946 -0.8404 0.6097 0.0897
-10.0039 -0.9989 5.0077 0.7635 -0.5256 0.5057
-11.0048 -0.9986 0.0059 0.8386 -0.6066 0.0097
7.0014 -3.0017 -6.0092 -0.1141 0.7794 -0.6082
6.0022 -3.0018 6.9979 -0.0717 0.7545 0.6851
9.0025 -4.0023 -0.0081 -0.1447 1.0423 -0.0154
-8.0027 3.0020 -2.9947 0.1965 -0.8729 -0.2854
-1.0007 2.0009 -10.0030 -0.1406 -0.3232 -0.9900
6.0017 -0.0007 -8.0075 -0.3816 0.3678 -0.8014
-4.0010 4.0017 -5.9979 -0.1745 -0.7338 -0.5862
-5.0008 5.0020 -1.9946 -0.2281 -0.9001 -0.1860
6.0009 -5.0021 -1.0075 0.1676 0.9562 -0.1133
9.0048 3.9997 -0.0026 -1.0436 0.1358 -0.0030
5.0010 -5.0021 3.9956 0.2245 0.9063 0.3848
1.0010 -1.0006 10.0037 0.0282 0.2099 0.9915
